data_7021884
loop_
_publ_author_name
'Petrus, Rafa\/l'
'Sobota, Piotr'

_publ_section_title
;
 Zinc complexes supported by methyl salicylato ligands: synthesis,
 structure, and application in ring-opening polymerization of l-lactide.
;
_journal_issue 38
_journal_name_full 'Dalton transactions (Cambridge, England : 2003)'
_journal_page_first 13838
_journal_page_last 13844
_journal_paper_doi 10.1039/c3dt51200b
_journal_volume 42
_journal_year 2013
_chemical_formula_moiety 'C64 H56 O24 Zn4, C H2 Cl2'
_chemical_formula_sum 'C65 H58 Cl2 O24 Zn4'
_chemical_formula_weight 1555.57
_chemical_name_systematic
;
?
;
_space_group_IT_number 2
_symmetry_cell_setting triclinic
_symmetry_space_group_name_Hall '-P 1'
_symmetry_space_group_name_H-M 'P -1'
_atom_sites_solution_hydrogens geom
_atom_sites_solution_primary direct
_atom_sites_solution_secondary difmap
_audit_creation_method SHELXL-97
_cell_angle_alpha 66.13(3)
_cell_angle_beta 75.17(3)
_cell_angle_gamma 76.07(3)
_cell_formula_units_Z 1
_cell_length_a 11.260(3)
_cell_length_b 12.517(4)
_cell_length_c 12.752(4)
_cell_measurement_reflns_used 10350
_cell_measurement_temperature 100(2)
_cell_measurement_theta_max 36.8418
_cell_measurement_theta_min 2.8125
_cell_volume 1569.6(9)
_computing_cell_refinement 'CrysAlis RED (Oxford Diffraction, 2007)'
_computing_data_collection 'CrysAlis CCD (Oxford Diffraction, 2007)'
_computing_data_reduction 'CrysAlis RED (Oxford Diffraction, 2007)'
_computing_molecular_graphics 'XP in SHELXTL (Sheldrick, 2008)'
_computing_publication_material 'SHELXL97 (Sheldrick, 2008)'
_computing_structure_refinement 'SHELXL97 (Sheldrick, 2008)'
_computing_structure_solution 'SHELXS97 (Sheldrick, 2008)'
_diffrn_ambient_temperature 100(2)
_diffrn_measured_fraction_theta_full 0.999
_diffrn_measured_fraction_theta_max 0.998
_diffrn_measurement_device_type 'KUMA KM4 CCD \k-geometry diffractometer'
_diffrn_measurement_method \w
_diffrn_radiation_monochromator graphite
_diffrn_radiation_source 'fine-focus sealed tube'
_diffrn_radiation_type MoK\a
_diffrn_radiation_wavelength 0.71073
_diffrn_reflns_av_R_equivalents 0.0318
_diffrn_reflns_av_sigmaI/netI 0.0400
_diffrn_reflns_limit_h_max 14
_diffrn_reflns_limit_h_min -14
_diffrn_reflns_limit_k_max 15
_diffrn_reflns_limit_k_min -15
_diffrn_reflns_limit_l_max 13
_diffrn_reflns_limit_l_min -16
_diffrn_reflns_number 17541
_diffrn_reflns_theta_full 26.00
_diffrn_reflns_theta_max 27.00
_diffrn_reflns_theta_min 2.82
_exptl_absorpt_coefficient_mu 1.679
_exptl_absorpt_correction_T_max 0.821
_exptl_absorpt_correction_T_min 0.722
_exptl_absorpt_correction_type analytical
_exptl_absorpt_process_details
;
CrysAlis RED (Oxford Diffraction, 2007)
;
_exptl_crystal_colour colourless
_exptl_crystal_density_diffrn 1.646
_exptl_crystal_density_method 'not measured'
_exptl_crystal_description plate
_exptl_crystal_F_000 794
_exptl_crystal_size_max 0.277
_exptl_crystal_size_mid 0.211
_exptl_crystal_size_min 0.142
_refine_diff_density_max 0.665
_refine_diff_density_min -0.453
_refine_diff_density_rms 0.081
_refine_ls_extinction_method none
_refine_ls_goodness_of_fit_ref 0.975
_refine_ls_hydrogen_treatment constr
_refine_ls_matrix_type full
_refine_ls_number_parameters 446
_refine_ls_number_reflns 6833
_refine_ls_number_restraints 0
_refine_ls_restrained_S_all 0.975
_refine_ls_R_factor_all 0.0500
_refine_ls_R_factor_gt 0.0336
_refine_ls_shift/su_max 0.001
_refine_ls_shift/su_mean 0.000
_refine_ls_structure_factor_coef Fsqd
_refine_ls_weighting_details 'calc w=1/[\s^2^(Fo^2^)+(0.0522P)^2^+0.0000P] where P=(Fo^2^+2Fc^2^)/3'
_refine_ls_weighting_scheme calc
_refine_ls_wR_factor_gt 0.0800
_refine_ls_wR_factor_ref 0.0844
_reflns_number_gt 5207
_reflns_number_total 6833
_reflns_threshold_expression >2sigma(I)
_cod_data_source_file c3dt51200b.txt
_cod_data_source_block rp13
_cod_original_cell_volume 1569.6(8)
_cod_database_code 7021884

loop_
_symmetry_equiv_pos_as_xyz
'x, y, z'
'-x, -y, -z'

loop_
_atom_site_label
_atom_site_type_symbol
_atom_site_fract_x
_atom_site_fract_y
_atom_site_fract_z
_atom_site_U_iso_or_equiv
_atom_site_adp_type
_atom_site_occupancy
_atom_site_symmetry_multiplicity
_atom_site_calc_flag
_atom_site_refinement_flags
_atom_site_disorder_assembly
_atom_site_disorder_group
Zn1 Zn 0.61729(2) 0.43889(2) 0.71465(2) 0.02304(8) Uani 1 1 d . . .
Zn2 Zn 0.38934(2) 0.43391(2) 0.58109(2) 0.01830(8) Uani 1 1 d . . .
O1 O 0.69404(16) 0.42513(16) 0.83946(16) 0.0304(4) Uani 1 1 d . . .
O2 O 0.72625(16) 0.27482(16) 0.71595(16) 0.0286(4) Uani 1 1 d . . .
O3 O 0.85452(18) 0.10494(17) 0.77852(17) 0.0377(5) Uani 1 1 d . . .
O4 O 0.68827(14) 0.54160(15) 0.55884(14) 0.0219(4) Uani 1 1 d . . .
O5 O 0.52671(15) 0.61353(15) 0.72790(15) 0.0256(4) Uani 1 1 d . . .
O6 O 0.54868(16) 0.78871(16) 0.72117(17) 0.0309(4) Uani 1 1 d . . .
O7 O 0.43078(14) 0.60104(14) 0.50854(14) 0.0191(3) Uani 1 1 d . . .
O8 O 0.21811(14) 0.50415(15) 0.65950(15) 0.0231(4) Uani 1 1 d . . .
O9 O 0.08538(15) 0.62284(16) 0.74141(16) 0.0293(4) Uani 1 1 d . . .
O10 O 0.45811(14) 0.38966(14) 0.73381(14) 0.0217(3) Uani 1 1 d . . .
O11 O 0.32607(15) 0.27261(15) 0.67263(15) 0.0234(4) Uani 1 1 d . . .
O12 O 0.23774(17) 0.13084(16) 0.82350(17) 0.0342(4) Uani 1 1 d . . .
C1 C 0.7692(2) 0.3386(2) 0.8993(2) 0.0232(5) Uani 1 1 d . . .
C2 C 0.8048(2) 0.3523(2) 0.9925(2) 0.0265(5) Uani 1 1 d . . .
H2 H 0.7729 0.4233 1.0074 0.032 Uiso 1 1 calc R . .
C3 C 0.8827(2) 0.2672(2) 1.0604(2) 0.0291(6) Uani 1 1 d . . .
H3 H 0.9055 0.2804 1.1204 0.035 Uiso 1 1 calc R . .
C4 C 0.9293(3) 0.1615(3) 1.0432(3) 0.0358(6) Uani 1 1 d . . .
H4 H 0.9818 0.1014 1.0924 0.043 Uiso 1 1 calc R . .
C5 C 0.8986(2) 0.1445(2) 0.9542(2) 0.0324(6) Uani 1 1 d . . .
H5 H 0.9316 0.0724 0.9418 0.039 Uiso 1 1 calc R . .
C6 C 0.8201(2) 0.2306(2) 0.8810(2) 0.0241(5) Uani 1 1 d . . .
C7 C 0.7943(2) 0.2093(2) 0.7855(2) 0.0266(5) Uani 1 1 d . . .
C8 C 0.8342(3) 0.0745(3) 0.6874(3) 0.0428(7) Uani 1 1 d . . .
H8A H 0.8957 0.0065 0.6801 0.064 Uiso 1 1 calc R . .
H8B H 0.8427 0.1420 0.6134 0.064 Uiso 1 1 calc R . .
H8C H 0.7504 0.0543 0.7068 0.064 Uiso 1 1 calc R . .
C9 C 0.7578(2) 0.6162(2) 0.5577(2) 0.0223(5) Uani 1 1 d . . .
C10 C 0.8783(2) 0.6171(2) 0.4931(2) 0.0291(6) Uani 1 1 d . . .
H10 H 0.9090 0.5659 0.4506 0.035 Uiso 1 1 calc R . .
C11 C 0.9538(2) 0.6912(2) 0.4897(3) 0.0332(6) Uani 1 1 d . . .
H11 H 1.0364 0.6887 0.4471 0.040 Uiso 1 1 calc R . .
C12 C 0.9089(2) 0.7692(2) 0.5484(2) 0.0325(6) Uani 1 1 d . . .
H12 H 0.9603 0.8211 0.5450 0.039 Uiso 1 1 calc R . .
C13 C 0.7896(2) 0.7712(2) 0.6116(2) 0.0292(6) Uani 1 1 d . . .
H13 H 0.7589 0.8251 0.6511 0.035 Uiso 1 1 calc R . .
C14 C 0.7132(2) 0.6946(2) 0.6183(2) 0.0237(5) Uani 1 1 d . . .
C15 C 0.5894(2) 0.6932(2) 0.6921(2) 0.0249(5) Uani 1 1 d . . .
C16 C 0.4316(2) 0.7865(3) 0.8016(3) 0.0390(7) Uani 1 1 d . . .
H16A H 0.4109 0.8581 0.8204 0.059 Uiso 1 1 calc R . .
H16B H 0.4386 0.7167 0.8731 0.059 Uiso 1 1 calc R . .
H16C H 0.3659 0.7832 0.7657 0.059 Uiso 1 1 calc R . .
C17 C 0.3706(2) 0.6971(2) 0.5295(2) 0.0200(5) Uani 1 1 d . . .
C18 C 0.4250(2) 0.8016(2) 0.4756(2) 0.0261(5) Uani 1 1 d . . .
H18 H 0.5046 0.7996 0.4272 0.031 Uiso 1 1 calc R . .
C19 C 0.3677(2) 0.9058(2) 0.4904(2) 0.0280(6) Uani 1 1 d . . .
H19 H 0.4080 0.9737 0.4525 0.034 Uiso 1 1 calc R . .
C20 C 0.2505(2) 0.9130(2) 0.5607(2) 0.0284(6) Uani 1 1 d . . .
H20 H 0.2094 0.9853 0.5696 0.034 Uiso 1 1 calc R . .
C21 C 0.1967(2) 0.8123(2) 0.6165(2) 0.0245(5) Uani 1 1 d . . .
H21 H 0.1181 0.8157 0.6661 0.029 Uiso 1 1 calc R . .
C22 C 0.2531(2) 0.7042(2) 0.6031(2) 0.0205(5) Uani 1 1 d . . .
C23 C 0.1881(2) 0.6014(2) 0.6676(2) 0.0214(5) Uani 1 1 d . . .
C24 C 0.0145(3) 0.5261(3) 0.8059(3) 0.0401(7) Uani 1 1 d . . .
H24A H -0.0518 0.5469 0.8645 0.060 Uiso 1 1 calc R . .
H24B H 0.0696 0.4548 0.8447 0.060 Uiso 1 1 calc R . .
H24C H -0.0223 0.5114 0.7522 0.060 Uiso 1 1 calc R . .
C25 C 0.3872(2) 0.3489(2) 0.8399(2) 0.0237(5) Uani 1 1 d . . .
C26 C 0.3939(2) 0.3861(2) 0.9282(2) 0.0285(6) Uani 1 1 d . . .
H26 H 0.4484 0.4402 0.9124 0.034 Uiso 1 1 calc R . .
C27 C 0.3221(3) 0.3448(2) 1.0380(2) 0.0337(6) Uani 1 1 d . . .
H27 H 0.3272 0.3715 1.0964 0.040 Uiso 1 1 calc R . .
C28 C 0.2433(3) 0.2655(3) 1.0632(3) 0.0388(7) Uani 1 1 d . . .
H28 H 0.1947 0.2373 1.1389 0.047 Uiso 1 1 calc R . .
C29 C 0.2354(3) 0.2276(2) 0.9793(2) 0.0349(6) Uani 1 1 d . . .
H29 H 0.1816 0.1722 0.9974 0.042 Uiso 1 1 calc R . .
C30 C 0.3056(2) 0.2690(2) 0.8664(2) 0.0255(5) Uani 1 1 d . . .
C31 C 0.2919(2) 0.2275(2) 0.7783(2) 0.0252(5) Uani 1 1 d . . .
C32 C 0.2229(3) 0.0868(3) 0.7388(3) 0.0440(8) Uani 1 1 d . . .
H32A H 0.1927 0.0106 0.7797 0.066 Uiso 1 1 calc R . .
H32B H 0.3032 0.0766 0.6884 0.066 Uiso 1 1 calc R . .
H32C H 0.1628 0.1436 0.6912 0.066 Uiso 1 1 calc R . .
Cl1 Cl 0.5273(4) 0.0069(5) 0.8924(5) 0.117(2) Uani 0.50 1 d P A -1
Cl2 Cl 0.4605(3) -0.0349(4) 1.1398(4) 0.0880(15) Uani 0.50 1 d P A -1
C33 C 0.5480(6) 0.0435(6) 1.0085(7) 0.0499(18) Uani 0.50 1 d P A -1
H33A H 0.6371 0.0241 1.0150 0.060 Uiso 0.50 1 calc PR A -1
H33B H 0.5219 0.1295 0.9909 0.060 Uiso 0.50 1 calc PR A -1

loop_
_atom_site_aniso_label
_atom_site_aniso_U_11
_atom_site_aniso_U_22
_atom_site_aniso_U_33
_atom_site_aniso_U_23
_atom_site_aniso_U_13
_atom_site_aniso_U_12
Zn1 0.02063(15) 0.02445(16) 0.02675(17) -0.00971(13) -0.00807(12) -0.00363(11)
Zn2 0.01543(13) 0.01945(15) 0.02170(16) -0.00914(12) -0.00233(10) -0.00390(10)
O1 0.0320(9) 0.0295(10) 0.0363(11) -0.0172(9) -0.0177(8) 0.0051(8)
O2 0.0317(9) 0.0274(10) 0.0310(10) -0.0139(9) -0.0131(8) 0.0012(8)
O3 0.0488(12) 0.0307(11) 0.0412(12) -0.0202(10) -0.0237(10) 0.0093(9)
O4 0.0196(8) 0.0252(9) 0.0255(9) -0.0110(8) -0.0056(7) -0.0071(7)
O5 0.0205(8) 0.0268(9) 0.0309(10) -0.0117(8) -0.0049(7) -0.0037(7)
O6 0.0265(9) 0.0302(10) 0.0418(12) -0.0203(9) -0.0073(8) -0.0009(8)
O7 0.0171(7) 0.0175(8) 0.0231(9) -0.0085(7) -0.0028(6) -0.0026(6)
O8 0.0186(8) 0.0240(9) 0.0277(10) -0.0122(8) 0.0000(7) -0.0046(7)
O9 0.0233(9) 0.0274(10) 0.0346(11) -0.0149(9) 0.0066(8) -0.0057(7)
O10 0.0218(8) 0.0244(9) 0.0202(9) -0.0082(8) -0.0026(7) -0.0072(7)
O11 0.0225(8) 0.0218(9) 0.0266(10) -0.0089(8) -0.0024(7) -0.0069(7)
O12 0.0380(10) 0.0303(10) 0.0356(11) -0.0106(9) 0.0004(8) -0.0176(8)
C1 0.0188(11) 0.0288(14) 0.0222(13) -0.0081(11) -0.0042(9) -0.0058(10)
C2 0.0266(12) 0.0311(14) 0.0249(14) -0.0131(12) -0.0031(10) -0.0064(11)
C3 0.0308(13) 0.0363(15) 0.0232(14) -0.0098(12) -0.0075(11) -0.0097(11)
C4 0.0365(15) 0.0339(16) 0.0375(17) -0.0095(14) -0.0191(13) 0.0005(12)
C5 0.0343(14) 0.0279(14) 0.0363(16) -0.0136(13) -0.0125(12) 0.0028(11)
C6 0.0209(12) 0.0283(14) 0.0234(13) -0.0086(11) -0.0040(10) -0.0055(10)
C7 0.0249(12) 0.0246(13) 0.0305(15) -0.0105(12) -0.0062(11) -0.0021(10)
C8 0.060(2) 0.0363(17) 0.0411(18) -0.0227(15) -0.0203(15) 0.0035(14)
C9 0.0191(11) 0.0220(12) 0.0271(14) -0.0067(11) -0.0098(10) -0.0036(9)
C10 0.0209(12) 0.0333(15) 0.0384(16) -0.0180(13) -0.0080(11) -0.0021(10)
C11 0.0189(12) 0.0397(16) 0.0457(18) -0.0179(14) -0.0081(11) -0.0062(11)
C12 0.0255(13) 0.0355(15) 0.0433(17) -0.0141(14) -0.0124(12) -0.0109(11)
C13 0.0295(13) 0.0279(14) 0.0364(16) -0.0140(13) -0.0140(11) -0.0030(11)
C14 0.0195(11) 0.0261(13) 0.0273(14) -0.0095(11) -0.0079(10) -0.0034(10)
C15 0.0253(12) 0.0249(13) 0.0275(14) -0.0105(12) -0.0120(10) -0.0001(10)
C16 0.0262(14) 0.0481(18) 0.0505(19) -0.0311(16) -0.0042(13) 0.0010(12)
C17 0.0183(11) 0.0217(12) 0.0223(13) -0.0096(11) -0.0075(9) -0.0004(9)
C18 0.0221(12) 0.0243(13) 0.0342(15) -0.0137(12) -0.0043(10) -0.0032(10)
C19 0.0284(13) 0.0223(13) 0.0358(16) -0.0113(12) -0.0062(11) -0.0064(10)
C20 0.0304(13) 0.0251(14) 0.0354(16) -0.0175(12) -0.0084(11) -0.0003(11)
C21 0.0218(11) 0.0274(13) 0.0274(14) -0.0143(12) -0.0066(10) 0.0007(10)
C22 0.0185(11) 0.0244(13) 0.0213(13) -0.0104(11) -0.0057(9) -0.0021(9)
C23 0.0159(11) 0.0263(13) 0.0249(13) -0.0126(11) -0.0053(9) -0.0009(9)
C24 0.0275(14) 0.0332(16) 0.053(2) -0.0189(15) 0.0166(13) -0.0115(12)
C25 0.0192(11) 0.0253(13) 0.0264(14) -0.0123(11) -0.0030(10) 0.0012(10)
C26 0.0327(14) 0.0256(14) 0.0281(15) -0.0105(12) -0.0094(11) -0.0006(11)
C27 0.0434(16) 0.0302(15) 0.0240(15) -0.0118(12) -0.0063(12) 0.0042(12)
C28 0.0460(17) 0.0355(16) 0.0234(15) -0.0072(13) 0.0040(12) -0.0029(13)
C29 0.0364(15) 0.0281(15) 0.0328(16) -0.0072(13) 0.0027(12) -0.0080(12)
C30 0.0255(12) 0.0221(13) 0.0236(14) -0.0057(11) -0.0005(10) -0.0028(10)
C31 0.0175(11) 0.0203(13) 0.0350(16) -0.0089(12) -0.0015(10) -0.0035(9)
C32 0.0543(19) 0.0359(17) 0.051(2) -0.0177(16) -0.0057(15) -0.0251(15)
Cl1 0.099(4) 0.115(4) 0.196(5) -0.119(4) -0.087(3) 0.052(3)
Cl2 0.0332(13) 0.0524(15) 0.121(3) 0.0048(15) 0.0176(14) -0.0036(11)
C33 0.029(3) 0.033(4) 0.082(6) -0.017(4) -0.010(3) -0.001(3)

loop_
_atom_type_symbol
_atom_type_description
_atom_type_scat_dispersion_real
_atom_type_scat_dispersion_imag
_atom_type_scat_source
C C 0.0033 0.0016 'International Tables Vol C Tables 4.2.6.8 and 6.1.1.4'
H H 0.0000 0.0000 'International Tables Vol C Tables 4.2.6.8 and 6.1.1.4'
O O 0.0106 0.0060 'International Tables Vol C Tables 4.2.6.8 and 6.1.1.4'
Zn Zn 0.2839 1.4301 'International Tables Vol C Tables 4.2.6.8 and 6.1.1.4'
Cl Cl 0.1484 0.1585 'International Tables Vol C Tables 4.2.6.8 and 6.1.1.4'

loop_
_geom_angle_atom_site_label_1
_geom_angle_atom_site_label_2
_geom_angle_atom_site_label_3
_geom_angle
_geom_angle_site_symmetry_1
_geom_angle_site_symmetry_3
O1 Zn1 O10 125.57(8) . .
O1 Zn1 O4 115.10(8) . .
O10 Zn1 O4 117.90(7) . .
O1 Zn1 O2 88.01(7) . .
O10 Zn1 O2 95.02(7) . .
O4 Zn1 O2 99.25(8) . .
O1 Zn1 O5 82.98(7) . .
O10 Zn1 O5 93.10(7) . .
O4 Zn1 O5 81.49(7) . .
O2 Zn1 O5 170.32(6) . .
O7 Zn2 O4 92.09(7) . 2_666
O7 Zn2 O11 171.27(6) . .
O4 Zn2 O11 90.53(7) 2_666 .
O7 Zn2 O10 94.93(7) . .
O4 Zn2 O10 172.83(6) 2_666 .
O11 Zn2 O10 82.31(7) . .
O7 Zn2 O7 81.38(7) . 2_666
O4 Zn2 O7 91.56(7) 2_666 2_666
O11 Zn2 O7 106.87(7) . 2_666
O10 Zn2 O7 90.94(7) . 2_666
O7 Zn2 O8 86.84(7) . .
O4 Zn2 O8 90.15(7) 2_666 .
O11 Zn2 O8 84.83(7) . .
O10 Zn2 O8 88.78(7) . .
O7 Zn2 O8 168.15(6) 2_666 .
O7 Zn2 Zn2 41.44(5) . 2_666
O4 Zn2 Zn2 92.40(5) 2_666 2_666
O11 Zn2 Zn2 146.73(5) . 2_666
O10 Zn2 Zn2 93.83(5) . 2_666
O7 Zn2 Zn2 39.94(5) 2_666 2_666
O8 Zn2 Zn2 128.27(5) . 2_666
C1 O1 Zn1 130.66(15) . .
C7 O2 Zn1 126.80(16) . .
C7 O3 C8 117.2(2) . .
C9 O4 Zn1 114.98(14) . .
C9 O4 Zn2 123.54(15) . 2_666
Zn1 O4 Zn2 118.48(8) . 2_666
C15 O5 Zn1 118.87(16) . .
C15 O6 C16 115.1(2) . .
C17 O7 Zn2 129.58(15) . .
C17 O7 Zn2 130.81(14) . 2_666
Zn2 O7 Zn2 98.62(7) . 2_666
C23 O8 Zn2 128.09(16) . .
C23 O9 C24 116.01(19) . .
C25 O10 Zn1 120.94(14) . .
C25 O10 Zn2 121.52(13) . .
Zn1 O10 Zn2 116.51(8) . .
C31 O11 Zn2 127.29(16) . .
C31 O12 C32 115.0(2) . .
O1 C1 C6 126.2(2) . .
O1 C1 C2 117.5(2) . .
C6 C1 C2 116.3(2) . .
C3 C2 C1 122.2(2) . .
C3 C2 H2 118.9 . .
C1 C2 H2 118.9 . .
C2 C3 C4 120.8(2) . .
C2 C3 H3 119.6 . .
C4 C3 H3 119.6 . .
C5 C4 C3 119.2(2) . .
C5 C4 H4 120.4 . .
C3 C4 H4 120.4 . .
C4 C5 C6 121.9(2) . .
C4 C5 H5 119.1 . .
C6 C5 H5 119.1 . .
C5 C6 C1 119.6(2) . .
C5 C6 C7 119.4(2) . .
C1 C6 C7 120.9(2) . .
O2 C7 O3 120.4(2) . .
O2 C7 C6 127.0(2) . .
O3 C7 C6 112.7(2) . .
O3 C8 H8A 109.5 . .
O3 C8 H8B 109.5 . .
H8A C8 H8B 109.5 . .
O3 C8 H8C 109.5 . .
H8A C8 H8C 109.5 . .
H8B C8 H8C 109.5 . .
O4 C9 C10 118.9(2) . .
O4 C9 C14 122.7(2) . .
C10 C9 C14 118.4(2) . .
C11 C10 C9 121.3(2) . .
C11 C10 H10 119.4 . .
C9 C10 H10 119.4 . .
C10 C11 C12 120.1(2) . .
C10 C11 H11 120.0 . .
C12 C11 H11 120.0 . .
C13 C12 C11 119.8(2) . .
C13 C12 H12 120.1 . .
C11 C12 H12 120.1 . .
C12 C13 C14 120.8(2) . .
C12 C13 H13 119.6 . .
C14 C13 H13 119.6 . .
C13 C14 C9 119.7(2) . .
C13 C14 C15 119.7(2) . .
C9 C14 C15 120.6(2) . .
O5 C15 O6 120.9(2) . .
O5 C15 C14 125.8(2) . .
O6 C15 C14 113.3(2) . .
O6 C16 H16A 109.5 . .
O6 C16 H16B 109.5 . .
H16A C16 H16B 109.5 . .
O6 C16 H16C 109.5 . .
H16A C16 H16C 109.5 . .
H16B C16 H16C 109.5 . .
O7 C17 C18 119.0(2) . .
O7 C17 C22 124.7(2) . .
C18 C17 C22 116.3(2) . .
C19 C18 C17 122.8(2) . .
C19 C18 H18 118.6 . .
C17 C18 H18 118.6 . .
C18 C19 C20 120.6(2) . .
C18 C19 H19 119.7 . .
C20 C19 H19 119.7 . .
C21 C20 C19 118.0(2) . .
C21 C20 H20 121.0 . .
C19 C20 H20 121.0 . .
C20 C21 C22 122.7(2) . .
C20 C21 H21 118.7 . .
C22 C21 H21 118.7 . .
C21 C22 C17 119.6(2) . .
C21 C22 C23 118.3(2) . .
C17 C22 C23 122.1(2) . .
O8 C23 O9 119.9(2) . .
O8 C23 C22 127.1(2) . .
O9 C23 C22 113.0(2) . .
O9 C24 H24A 109.5 . .
O9 C24 H24B 109.5 . .
H24A C24 H24B 109.5 . .
O9 C24 H24C 109.5 . .
H24A C24 H24C 109.5 . .
H24B C24 H24C 109.5 . .
O10 C25 C30 122.0(2) . .
O10 C25 C26 120.0(2) . .
C30 C25 C26 118.0(2) . .
C27 C26 C25 120.8(3) . .
C27 C26 H26 119.6 . .
C25 C26 H26 119.6 . .
C28 C27 C26 120.6(3) . .
C28 C27 H27 119.7 . .
C26 C27 H27 119.7 . .
C29 C28 C27 119.8(3) . .
C29 C28 H28 120.1 . .
C27 C28 H28 120.1 . .
C28 C29 C30 121.1(3) . .
C28 C29 H29 119.4 . .
C30 C29 H29 119.4 . .
C25 C30 C29 119.6(2) . .
C25 C30 C31 121.2(2) . .
C29 C30 C31 119.1(2) . .
O11 C31 O12 120.5(2) . .
O11 C31 C30 126.1(2) . .
O12 C31 C30 113.4(2) . .
O12 C32 H32A 109.5 . .
O12 C32 H32B 109.5 . .
H32A C32 H32B 109.5 . .
O12 C32 H32C 109.5 . .
H32A C32 H32C 109.5 . .
H32B C32 H32C 109.5 . .
Cl2 C33 Cl1 110.3(5) . .
Cl2 C33 H33A 109.6 . .
Cl1 C33 H33A 109.6 . .
Cl2 C33 H33B 109.6 . .
Cl1 C33 H33B 109.6 . .
H33A C33 H33B 108.1 . .

loop_
_geom_bond_atom_site_label_1
_geom_bond_atom_site_label_2
_geom_bond_distance
_geom_bond_site_symmetry_2
Zn1 O1 1.9287(17) .
Zn1 O10 1.9590(16) .
Zn1 O4 1.9632(19) .
Zn1 O2 2.1196(19) .
Zn1 O5 2.2326(19) .
Zn2 O7 2.0329(18) .
Zn2 O4 2.0661(17) 2_666
Zn2 O11 2.0750(19) .
Zn2 O10 2.0956(17) .
Zn2 O7 2.0960(17) 2_666
Zn2 O8 2.0972(17) .
Zn2 Zn2 3.1310(14) 2_666
O1 C1 1.301(3) .
O2 C7 1.226(3) .
O3 C7 1.346(3) .
O3 C8 1.444(3) .
O4 C9 1.349(3) .
O4 Zn2 2.0661(17) 2_666
O5 C15 1.227(3) .
O6 C15 1.336(3) .
O6 C16 1.447(3) .
O7 C17 1.323(3) .
O7 Zn2 2.0960(17) 2_666
O8 C23 1.222(3) .
O9 C23 1.339(3) .
O9 C24 1.450(3) .
O10 C25 1.347(3) .
O11 C31 1.227(3) .
O12 C31 1.334(3) .
O12 C32 1.455(3) .
C1 C6 1.423(3) .
C1 C2 1.430(3) .
C2 C3 1.359(4) .
C2 H2 0.9500 .
C3 C4 1.384(4) .
C3 H3 0.9500 .
C4 C5 1.373(4) .
C4 H4 0.9500 .
C5 C6 1.401(4) .
C5 H5 0.9500 .
C6 C7 1.456(3) .
C8 H8A 0.9800 .
C8 H8B 0.9800 .
C8 H8C 0.9800 .
C9 C10 1.396(4) .
C9 C14 1.411(3) .
C10 C11 1.383(3) .
C10 H10 0.9500 .
C11 C12 1.390(4) .
C11 H11 0.9500 .
C12 C13 1.379(4) .
C12 H12 0.9500 .
C13 C14 1.400(3) .
C13 H13 0.9500 .
C14 C15 1.469(3) .
C16 H16A 0.9800 .
C16 H16B 0.9800 .
C16 H16C 0.9800 .
C17 C18 1.416(3) .
C17 C22 1.420(3) .
C18 C19 1.373(3) .
C18 H18 0.9500 .
C19 C20 1.399(4) .
C19 H19 0.9500 .
C20 C21 1.372(4) .
C20 H20 0.9500 .
C21 C22 1.408(3) .
C21 H21 0.9500 .
C22 C23 1.468(3) .
C24 H24A 0.9800 .
C24 H24B 0.9800 .
C24 H24C 0.9800 .
C25 C30 1.403(3) .
C25 C26 1.405(3) .
C26 C27 1.384(4) .
C26 H26 0.9500 .
C27 C28 1.376(4) .
C27 H27 0.9500 .
C28 C29 1.364(4) .
C28 H28 0.9500 .
C29 C30 1.405(4) .
C29 H29 0.9500 .
C30 C31 1.469(3) .
C32 H32A 0.9800 .
C32 H32B 0.9800 .
C32 H32C 0.9800 .
Cl1 C33 1.798(9) .
Cl2 C33 1.741(9) .
C33 H33A 0.9900 .
C33 H33B 0.9900 .

loop_
_geom_torsion_atom_site_label_1
_geom_torsion_atom_site_label_2
_geom_torsion_atom_site_label_3
_geom_torsion_atom_site_label_4
_geom_torsion
_geom_torsion_site_symmetry_1
_geom_torsion_site_symmetry_4
O10 Zn1 O1 C1 88.2(2) . .
O4 Zn1 O1 C1 -105.8(2) . .
O2 Zn1 O1 C1 -6.5(2) . .
O5 Zn1 O1 C1 177.0(2) . .
O1 Zn1 O2 C7 5.9(2) . .
O10 Zn1 O2 C7 -119.6(2) . .
O4 Zn1 O2 C7 121.0(2) . .
O1 Zn1 O4 C9 -17.45(17) . .
O10 Zn1 O4 C9 149.65(14) . .
O2 Zn1 O4 C9 -109.60(15) . .
O5 Zn1 O4 C9 60.63(15) . .
O1 Zn1 O4 Zn2 -178.58(8) . 2_666
O10 Zn1 O4 Zn2 -11.48(12) . 2_666
O2 Zn1 O4 Zn2 89.27(9) . 2_666
O5 Zn1 O4 Zn2 -100.49(9) . 2_666
O1 Zn1 O5 C15 72.73(18) . .
O10 Zn1 O5 C15 -161.80(18) . .
O4 Zn1 O5 C15 -44.04(18) . .
O4 Zn2 O7 C17 99.32(18) 2_666 .
O10 Zn2 O7 C17 -79.21(18) . .
O7 Zn2 O7 C17 -169.4(2) 2_666 .
O8 Zn2 O7 C17 9.29(17) . .
Zn2 Zn2 O7 C17 -169.4(2) 2_666 .
O4 Zn2 O7 Zn2 -91.27(7) 2_666 2_666
O10 Zn2 O7 Zn2 90.21(7) . 2_666
O7 Zn2 O7 Zn2 0.0 2_666 2_666
O8 Zn2 O7 Zn2 178.70(7) . 2_666
O7 Zn2 O8 C23 -13.3(2) . .
O4 Zn2 O8 C23 -105.4(2) 2_666 .
O11 Zn2 O8 C23 164.1(2) . .
O10 Zn2 O8 C23 81.7(2) . .
O7 Zn2 O8 C23 -7.1(4) 2_666 .
Zn2 Zn2 O8 C23 -12.2(2) 2_666 .
O1 Zn1 O10 C25 4.6(2) . .
O4 Zn1 O10 C25 -161.03(16) . .
O2 Zn1 O10 C25 95.73(17) . .
O5 Zn1 O10 C25 -79.01(17) . .
O1 Zn1 O10 Zn2 173.16(7) . .
O4 Zn1 O10 Zn2 7.56(11) . .
O2 Zn1 O10 Zn2 -95.69(9) . .
O5 Zn1 O10 Zn2 89.57(9) . .
O7 Zn2 O10 C25 125.23(17) . .
O11 Zn2 O10 C25 -46.44(17) . .
O7 Zn2 O10 C25 -153.34(17) 2_666 .
O8 Zn2 O10 C25 38.52(17) . .
Zn2 Zn2 O10 C25 166.79(16) 2_666 .
O7 Zn2 O10 Zn1 -43.28(9) . .
O11 Zn2 O10 Zn1 145.05(9) . .
O7 Zn2 O10 Zn1 38.15(9) 2_666 .
O8 Zn2 O10 Zn1 -129.99(9) . .
Zn2 Zn2 O10 Zn1 -1.72(8) 2_666 .
O4 Zn2 O11 C31 -146.77(19) 2_666 .
O10 Zn2 O11 C31 32.79(19) . .
O7 Zn2 O11 C31 121.44(19) 2_666 .
O8 Zn2 O11 C31 -56.67(19) . .
Zn2 Zn2 O11 C31 118.04(18) 2_666 .
Zn1 O1 C1 C6 3.8(4) . .
Zn1 O1 C1 C2 -176.19(17) . .
O1 C1 C2 C3 179.9(2) . .
C6 C1 C2 C3 -0.1(4) . .
C1 C2 C3 C4 -1.3(4) . .
C2 C3 C4 C5 1.8(4) . .
C3 C4 C5 C6 -0.8(4) . .
C4 C5 C6 C1 -0.6(4) . .
C4 C5 C6 C7 177.9(3) . .
O1 C1 C6 C5 -178.9(2) . .
C2 C1 C6 C5 1.0(4) . .
O1 C1 C6 C7 2.6(4) . .
C2 C1 C6 C7 -177.5(2) . .
Zn1 O2 C7 O3 177.33(17) . .
Zn1 O2 C7 C6 -2.5(4) . .
C8 O3 C7 O2 -0.5(4) . .
C8 O3 C7 C6 179.3(2) . .
C5 C6 C7 O2 178.6(3) . .
C1 C6 C7 O2 -2.9(4) . .
C5 C6 C7 O3 -1.3(4) . .
C1 C6 C7 O3 177.2(2) . .
Zn1 O4 C9 C10 126.8(2) . .
Zn2 O4 C9 C10 -73.1(3) 2_666 .
Zn1 O4 C9 C14 -53.8(3) . .
Zn2 O4 C9 C14 106.3(2) 2_666 .
O4 C9 C10 C11 -179.5(2) . .
C14 C9 C10 C11 1.1(4) . .
C9 C10 C11 C12 -2.0(4) . .
C10 C11 C12 C13 1.1(4) . .
C11 C12 C13 C14 0.6(4) . .
C12 C13 C14 C9 -1.4(4) . .
C12 C13 C14 C15 176.2(2) . .
O4 C9 C14 C13 -178.9(2) . .
C10 C9 C14 C13 0.5(4) . .
O4 C9 C14 C15 3.6(4) . .
C10 C9 C14 C15 -177.0(2) . .
Zn1 O5 C15 O6 -164.76(16) . .
Zn1 O5 C15 C14 13.7(3) . .
C16 O6 C15 O5 3.5(3) . .
C16 O6 C15 C14 -175.1(2) . .
C13 C14 C15 O5 -161.2(2) . .
C9 C14 C15 O5 16.4(4) . .
C13 C14 C15 O6 17.3(3) . .
C9 C14 C15 O6 -165.1(2) . .
Zn2 O7 C17 C18 173.71(15) . .
Zn2 O7 C17 C18 7.6(3) 2_666 .
Zn2 O7 C17 C22 -6.4(3) . .
Zn2 O7 C17 C22 -172.54(15) 2_666 .
O7 C17 C18 C19 178.4(2) . .
C22 C17 C18 C19 -1.4(4) . .
C17 C18 C19 C20 -0.1(4) . .
C18 C19 C20 C21 1.7(4) . .
C19 C20 C21 C22 -1.7(4) . .
C20 C21 C22 C17 0.1(4) . .
C20 C21 C22 C23 179.4(2) . .
O7 C17 C22 C21 -178.5(2) . .
C18 C17 C22 C21 1.4(3) . .
O7 C17 C22 C23 2.3(3) . .
C18 C17 C22 C23 -177.8(2) . .
Zn2 O8 C23 O9 -165.65(15) . .
Zn2 O8 C23 C22 14.6(3) . .
C24 O9 C23 O8 -1.3(3) . .
C24 O9 C23 C22 178.4(2) . .
C21 C22 C23 O8 173.8(2) . .
C17 C22 C23 O8 -7.0(4) . .
C21 C22 C23 O9 -6.0(3) . .
C17 C22 C23 O9 173.3(2) . .
Zn1 O10 C25 C30 -152.22(18) . .
Zn2 O10 C25 C30 39.8(3) . .
Zn1 O10 C25 C26 27.6(3) . .
Zn2 O10 C25 C26 -140.44(18) . .
O10 C25 C26 C27 -179.8(2) . .
C30 C25 C26 C27 0.0(4) . .
C25 C26 C27 C28 0.6(4) . .
C26 C27 C28 C29 -0.3(4) . .
C27 C28 C29 C30 -0.7(4) . .
O10 C25 C30 C29 178.8(2) . .
C26 C25 C30 C29 -1.0(4) . .
O10 C25 C30 C31 -1.2(4) . .
C26 C25 C30 C31 179.0(2) . .
C28 C29 C30 C25 1.3(4) . .
C28 C29 C30 C31 -178.7(3) . .
Zn2 O11 C31 O12 170.87(15) . .
Zn2 O11 C31 C30 -9.9(3) . .
C32 O12 C31 O11 -0.5(3) . .
C32 O12 C31 C30 -179.8(2) . .
C25 C30 C31 O11 -15.9(4) . .
C29 C30 C31 O11 164.1(2) . .
C25 C30 C31 O12 163.4(2) . .
C29 C30 C31 O12 -16.6(3) . .
